data_4077468
loop_
_publ_author_name
'Du, Shaowu'
'Ellis, Dianne D.'
'Jelliss, Paul A.'
'Kautz, Jason A.'
'Malget, John M.'
'Stone, F. Gordon A.'

_publ_section_title
;
 Studies with the Ruthenacarborane Complex
 [Ru(CO)(PPh3)(THF)(\h5-7,8-C2B9H11)]:&#x00A0; Reactions with Terminal
 Alkynes&#x2020;
;
_journal_issue 10
_journal_name_full Organometallics
_journal_page_first 1983
_journal_paper_doi 10.1021/om000018i
_journal_volume 19
_journal_year 2000
_chemical_formula_moiety 'C23 H28 B9 O P Ru'
_chemical_formula_structural "'[Ru(CO)(PPh~3~){\h^2^:\h^5^-9-C(H)=CH~2~-7,8-C~2~B~9~H~10~}]'"
_chemical_formula_sum 'C23 H28 B9 O P Ru'
_chemical_formula_weight 549.78
_chemical_name_systematic
;
 ?
;
_space_group_IT_number 2
_symmetry_cell_setting triclinic
_symmetry_space_group_name_Hall '-P 1'
_symmetry_space_group_name_H-M 'P -1'
_atom_sites_solution_hydrogens geom
_atom_sites_solution_primary direct
_atom_sites_solution_secondary difmap
_audit_creation_method SHELXL-97
_cell_angle_alpha 83.046(8)
_cell_angle_beta 79.024(14)
_cell_angle_gamma 70.639(11)
_cell_formula_units_Z 4
_cell_length_a 9.4366(18)
_cell_length_b 13.2239(11)
_cell_length_c 22.802(3)
_cell_measurement_reflns_used 25
_cell_measurement_temperature 293(2)
_cell_measurement_theta_max 25
_cell_measurement_theta_min 15
_cell_volume 2630.2(7)
_computing_cell_refinement 'Enraf-Nonius CAD4 (1989)'
_computing_data_collection 'Enraf-Nonius CAD4 (1989)'
_computing_data_reduction 'XCAD4 Siemens Software (Harms, 1993)'
_computing_molecular_graphics 'XP in SHELXTL-PC (Bruker, 1995)'
_computing_publication_material 'SHELXL-97 (Sheldrick, 1997)'
_computing_structure_refinement 'SHELXL-97 (Sheldrick, 1997)'
_computing_structure_solution 'SHELXS-97 (Sheldrick, 1997)'
_diffrn_ambient_temperature 293(2)
_diffrn_measured_fraction_theta_full 0.995
_diffrn_measured_fraction_theta_max 0.995
_diffrn_measurement_device_type 'Enraf-Nonius CAD4'
_diffrn_measurement_method '\w-2\q scans'
_diffrn_radiation_monochromator graphite
_diffrn_radiation_source 'fine-focus sealed tube'
_diffrn_radiation_type MoK\a
_diffrn_radiation_wavelength 0.71073
_diffrn_reflns_av_R_equivalents 0.0156
_diffrn_reflns_av_sigmaI/netI 0.0181
_diffrn_reflns_limit_h_max 11
_diffrn_reflns_limit_h_min 0
_diffrn_reflns_limit_k_max 15
_diffrn_reflns_limit_k_min -14
_diffrn_reflns_limit_l_max 27
_diffrn_reflns_limit_l_min -26
_diffrn_reflns_number 9849
_diffrn_reflns_theta_full 25.02
_diffrn_reflns_theta_max 25.02
_diffrn_reflns_theta_min 1.64
_diffrn_standards_decay_% 6.56
_diffrn_standards_interval_time 120
_diffrn_standards_number 3
_exptl_absorpt_coefficient_mu 0.673
_exptl_absorpt_correction_T_max 0.86901
_exptl_absorpt_correction_T_min 0.80603
_exptl_absorpt_correction_type numerical
_exptl_absorpt_process_details 'applied with SHELXTL version 5.03'
_exptl_crystal_colour yellow
_exptl_crystal_density_diffrn 1.388
_exptl_crystal_density_method 'not measured'
_exptl_crystal_description parallelepiped
_exptl_crystal_F_000 1108
_exptl_crystal_size_max 0.428
_exptl_crystal_size_mid 0.316
_exptl_crystal_size_min 0.223
_refine_diff_density_max 0.495
_refine_diff_density_min -0.470
_refine_diff_density_rms 0.079
_refine_ls_extinction_coef 0.00069(11)
_refine_ls_extinction_expression Fc^*^=kFc[1+0.001xFc^2^\l^3^/sin(2\q)]^-1/4^
_refine_ls_extinction_method SHELXL
_refine_ls_goodness_of_fit_ref 1.075
_refine_ls_hydrogen_treatment 'see text'
_refine_ls_matrix_type full
_refine_ls_number_parameters 650
_refine_ls_number_reflns 9232
_refine_ls_number_restraints 0
_refine_ls_restrained_S_all 1.075
_refine_ls_R_factor_all 0.0361
_refine_ls_R_factor_gt 0.0260
_refine_ls_shift/su_max 0.003
_refine_ls_shift/su_mean 0.000
_refine_ls_structure_factor_coef Fsqd
_refine_ls_weighting_details 'w=1/[\s^2^(Fo^2^)+(0.0268P)^2^+2.4743P] where P=(Fo^2^+2Fc^2^)/3'
_refine_ls_weighting_scheme calc
_refine_ls_wR_factor_gt 0.0598
_refine_ls_wR_factor_ref 0.0691
_reflns_number_gt 7991
_reflns_number_total 9232
_reflns_threshold_expression >2sigma(I)
_cod_data_source_file om000018i.cif
_cod_data_source_block 13
_cod_depositor_comments
;
The following automatic conversions were performed:

'_symmetry_cell_setting' value 'Triclinic' changed to 'triclinic'
according to /home/saulius/struct/CIF-dictionaries/cif_core.dic
dictionary named 'cif_core.dic' version 2.4.2 from
2011-04-26.

'_exptl_absorpt_correction_type' value 'Numerical'
changed to 'numerical' according to
/home/saulius/struct/CIF-dictionaries/cif_core.dic dictionary named
'cif_core.dic' version 2.4.2 from 2011-04-26.

Automatic conversion script
Id: cif_fix_values 1715 2011-07-08 13:25:40Z adriana 

The following automatic conversions were performed:

'_refine_ls_weighting_scheme' value 'calc
w=1/[\s^2^(Fo^2^)+(0.0268P)^2^+2.4743P] where P=(Fo^2^+2Fc^2^)/3' was
changed to 'calc'. New tag '_refine_ls_weighting_details' was
created. The value of the new tag was set to
'w=1/[\s^2^(Fo^2^)+(0.0268P)^2^+2.4743P] where P=(Fo^2^+2Fc^2^)/3'.

Automatic conversion script
Id: cif_fix_values 3143 2015-03-26 13:38:13Z robertas 
;
_cod_original_cell_volume 2630.3(6)
_cod_database_code 4077468

loop_
_symmetry_equiv_pos_as_xyz
'x, y, z'
'-x, -y, -z'

loop_
_atom_site_label
_atom_site_type_symbol
_atom_site_fract_x
_atom_site_fract_y
_atom_site_fract_z
_atom_site_U_iso_or_equiv
_atom_site_adp_type
_atom_site_occupancy
_atom_site_calc_flag
_atom_site_refinement_flags
Ru Ru 0.16903(3) 0.098533(18) 0.159013(10) 0.03077(8) Uani 1 d .
C1 C 0.3954(4) 0.0515(2) 0.09604(14) 0.0413(7) Uani 1 d .
H1 H 0.3784 0.1086 0.0567 0.050 Uiso 1 calc R
C2 C 0.4105(3) 0.0869(2) 0.15886(14) 0.0380(7) Uani 1 d .
H2 H 0.4085 0.1697 0.1621 0.046 Uiso 1 calc R
B3 B 0.3295(4) 0.0143(3) 0.21837(15) 0.0378(8) Uani 1 d .
B4 B 0.2729(5) -0.0804(3) 0.18201(18) 0.0447(9) Uani 1 d .
H4 H 0.1837 -0.1169 0.2009 0.054 Uiso 1 calc R
B5 B 0.3131(5) -0.0471(3) 0.10348(17) 0.0464(9) Uani 1 d .
H5 H 0.2473 -0.0580 0.0711 0.056 Uiso 1 calc R
B6 B 0.5739(5) 0.0123(3) 0.11907(19) 0.0505(10) Uani 1 d .
H6 H 0.6702 0.0406 0.0984 0.061 Uiso 1 calc R
B7 B 0.5300(4) -0.0121(3) 0.19737(18) 0.0471(9) Uani 1 d .
H7 H 0.5976 0.0020 0.2280 0.056 Uiso 1 calc R
B8 B 0.4494(5) -0.1198(3) 0.21081(17) 0.0476(9) Uani 1 d .
H8 H 0.4670 -0.1769 0.2501 0.057 Uiso 1 calc R
B9 B 0.4408(5) -0.1582(3) 0.13928(19) 0.0537(11) Uani 1 d .
H9 H 0.4546 -0.2415 0.1313 0.064 Uiso 1 calc R
B10 B 0.5140(5) -0.0749(3) 0.08399(19) 0.0537(11) Uani 1 d .
H10 H 0.5736 -0.1027 0.0397 0.064 Uiso 1 calc R
B11 B 0.5983(5) -0.1204(3) 0.15001(18) 0.0535(10) Uani 1 d .
H11 H 0.7123 -0.1795 0.1498 0.064 Uiso 1 calc R
C4 C 0.1864(4) 0.0852(3) 0.25415(14) 0.0425(7) Uani 1 d .
H4A H 0.122(4) 0.052(3) 0.2766(16) 0.051 Uiso 1 d .
C5 C 0.1291(4) 0.1954(3) 0.23934(15) 0.0439(8) Uani 1 d .
H5A H 0.195(4) 0.235(3) 0.2305(16) 0.053 Uiso 1 d .
H5B H 0.028(4) 0.230(3) 0.2566(16) 0.053 Uiso 1 d .
C3 C -0.0119(4) 0.0713(3) 0.16090(16) 0.0471(8) Uani 1 d .
O3 O -0.1171(3) 0.0460(3) 0.16287(15) 0.0790(9) Uani 1 d .
P P 0.07264(9) 0.26433(6) 0.10397(4) 0.03373(17) Uani 1 d .
C11 C -0.0866(4) 0.3713(2) 0.14083(14) 0.0414(7) Uani 1 d .
C12 C -0.2032(4) 0.3455(3) 0.17930(17) 0.0526(9) Uani 1 d .
H12 H -0.1985 0.2740 0.1875 0.063 Uiso 1 calc R
C13 C -0.3278(4) 0.4261(4) 0.2059(2) 0.0713(12) Uani 1 d .
H13 H -0.4054 0.4081 0.2321 0.086 Uiso 1 calc R
C14 C -0.3362(5) 0.5320(4) 0.1933(2) 0.0802(14) Uani 1 d .
H14 H -0.4198 0.5859 0.2109 0.096 Uiso 1 calc R
C15 C -0.2226(5) 0.5577(3) 0.1554(2) 0.0755(13) Uani 1 d .
H15 H -0.2286 0.6295 0.1472 0.091 Uiso 1 calc R
C16 C -0.0974(4) 0.4789(3) 0.1285(2) 0.0617(10) Uani 1 d .
H16 H -0.0207 0.4980 0.1022 0.074 Uiso 1 calc R
C21 C 0.2248(3) 0.3243(2) 0.07966(14) 0.0388(7) Uani 1 d .
C22 C 0.3073(4) 0.3142(3) 0.02218(16) 0.0525(9) Uani 1 d .
H22 H 0.2756 0.2867 -0.0068 0.063 Uiso 1 calc R
C23 C 0.4364(5) 0.3451(4) 0.0081(2) 0.0769(13) Uani 1 d .
H23 H 0.4924 0.3374 -0.0302 0.092 Uiso 1 calc R
C24 C 0.4831(5) 0.3872(4) 0.0508(2) 0.0772(13) Uani 1 d .
H24 H 0.5711 0.4068 0.0411 0.093 Uiso 1 calc R
C25 C 0.4005(5) 0.4004(3) 0.1071(2) 0.0645(11) Uani 1 d .
H25 H 0.4306 0.4304 0.1355 0.077 Uiso 1 calc R
C26 C 0.2723(4) 0.3688(3) 0.12149(16) 0.0495(8) Uani 1 d .
H26 H 0.2165 0.3774 0.1599 0.059 Uiso 1 calc R
C31 C 0.0083(3) 0.2548(3) 0.03447(14) 0.0389(7) Uani 1 d .
C32 C -0.0792(4) 0.3445(3) 0.00472(17) 0.0578(10) Uani 1 d .
H32 H -0.1071 0.4116 0.0201 0.069 Uiso 1 calc R
C33 C -0.1252(5) 0.3345(4) -0.04782(19) 0.0688(12) Uani 1 d .
H33 H -0.1843 0.3951 -0.0674 0.083 Uiso 1 calc R
C34 C -0.0843(5) 0.2361(4) -0.07131(18) 0.0688(12) Uani 1 d .
H34 H -0.1163 0.2300 -0.1065 0.083 Uiso 1 calc R
C35 C 0.0037(5) 0.1472(4) -0.04279(19) 0.0713(12) Uani 1 d .
H35 H 0.0330 0.0806 -0.0589 0.086 Uiso 1 calc R
C36 C 0.0491(4) 0.1561(3) 0.00995(16) 0.0549(9) Uani 1 d .
H36 H 0.1079 0.0950 0.0293 0.066 Uiso 1 calc R
Ru1A Ru 0.00397(3) 0.285589(17) 0.658136(10) 0.03038(7) Uani 1 d .
C51 C 0.0414(4) 0.4294(2) 0.59976(14) 0.0283(6) Uani 1 d .
H51 H 0.1245 0.3953 0.5607 0.034 Uiso 1 calc R
C52 C 0.0901(4) 0.4205(2) 0.66395(14) 0.0288(7) Uani 1 d .
H52 H 0.2105 0.3824 0.6685 0.035 Uiso 1 calc R
B53 B -0.0601(4) 0.4087(3) 0.72047(16) 0.0395(8) Uani 1 d .
B54 B -0.2198(4) 0.4203(3) 0.68181(17) 0.0433(9) Uani 1 d .
H54 H -0.3150 0.3884 0.6984 0.052 Uiso 1 calc R
B55 B -0.1397(4) 0.4285(3) 0.60327(16) 0.0396(8) Uani 1 d .
H55 H -0.1789 0.3979 0.5687 0.048 Uiso 1 calc R
B56 B 0.0560(5) 0.5427(3) 0.62686(19) 0.0497(10) Uani 1 d .
H56 H 0.1419 0.5828 0.6090 0.060 Uiso 1 calc R
B57 B -0.0099(5) 0.5286(3) 0.70426(18) 0.0479(9) Uani 1 d .
H57 H 0.0354 0.5584 0.7373 0.058 Uiso 1 calc R
B58 B -0.2042(5) 0.5330(3) 0.71388(18) 0.0491(10) Uani 1 d .
H58 H -0.2864 0.5677 0.7530 0.059 Uiso 1 calc R
B59 B -0.2532(5) 0.5467(3) 0.64062(19) 0.0510(10) Uani 1 d .
H59 H -0.3683 0.5916 0.6312 0.061 Uiso 1 calc R
B60 B -0.0917(5) 0.5498(3) 0.58768(18) 0.0488(10) Uani 1 d .
H60 H -0.1003 0.5946 0.5439 0.059 Uiso 1 calc R
B61 B -0.1320(5) 0.6139(3) 0.6565(2) 0.0545(11) Uani 1 d .
H61 H -0.1698 0.7017 0.6585 0.065 Uiso 1 calc R
C54 C -0.0234(4) 0.2990(3) 0.75487(15) 0.0477(8) Uani 1 d .
H54A H -0.104(4) 0.274(3) 0.7749(17) 0.057 Uiso 1 d .
C55 C 0.1166(5) 0.2198(3) 0.74015(16) 0.0500(9) Uani 1 d .
H55A H 0.211(4) 0.237(3) 0.7300(16) 0.060 Uiso 1 d .
H55B H 0.127(4) 0.155(3) 0.7487(17) 0.060 Uiso 1 d .
C53 C -0.1089(3) 0.1951(2) 0.65586(13) 0.0378(7) Uani 1 d .
O53 O -0.1841(3) 0.1435(2) 0.65427(12) 0.0545(6) Uani 1 d .
P1A P 0.20973(8) 0.16125(6) 0.60094(3) 0.03200(17) Uani 1 d .
C61 C 0.3041(4) 0.0320(2) 0.63686(14) 0.0389(7) Uani 1 d .
C62 C 0.4606(4) -0.0129(3) 0.62846(17) 0.0555(9) Uani 1 d .
H62 H 0.5217 0.0262 0.6072 0.067 Uiso 1 calc R
C63 C 0.5267(5) -0.1162(3) 0.6518(2) 0.0685(12) Uani 1 d .
H63 H 0.6322 -0.1456 0.6467 0.082 Uiso 1 calc R
C64 C 0.4387(5) -0.1752(3) 0.68213(19) 0.0677(12) Uani 1 d .
H64 H 0.4842 -0.2450 0.6967 0.081 Uiso 1 calc R
C65 C 0.2838(5) -0.1318(3) 0.6911(2) 0.0705(12) Uani 1 d .
H65 H 0.2238 -0.1719 0.7121 0.085 Uiso 1 calc R
C66 C 0.2163(4) -0.0280(3) 0.66896(17) 0.0552(9) Uani 1 d .
H66 H 0.1109 0.0017 0.6757 0.066 Uiso 1 calc R
C71 C 0.3610(3) 0.2192(2) 0.56933(14) 0.0369(7) Uani 1 d .
C72 C 0.4360(4) 0.2494(3) 0.60849(16) 0.0466(8) Uani 1 d .
H72 H 0.4171 0.2318 0.6493 0.056 Uiso 1 calc R
C73 C 0.5379(4) 0.3051(3) 0.5867(2) 0.0599(10) Uani 1 d .
H73 H 0.5862 0.3256 0.6129 0.072 Uiso 1 calc R
C74 C 0.5677(5) 0.3301(4) 0.5263(2) 0.0752(13) Uani 1 d .
H74 H 0.6352 0.3684 0.5118 0.090 Uiso 1 calc R
C75 C 0.4980(5) 0.2988(4) 0.4873(2) 0.0760(13) Uani 1 d .
H75 H 0.5206 0.3142 0.4464 0.091 Uiso 1 calc R
C76 C 0.3936(4) 0.2442(3) 0.50889(16) 0.0515(9) Uani 1 d .
H76 H 0.3454 0.2243 0.4823 0.062 Uiso 1 calc R
C81 C 0.1615(3) 0.1204(2) 0.53514(13) 0.0342(6) Uani 1 d .
C82 C 0.0469(4) 0.1919(2) 0.50667(14) 0.0424(7) Uani 1 d .
H82 H -0.0072 0.2583 0.5221 0.051 Uiso 1 calc R
C83 C 0.0128(4) 0.1654(3) 0.45585(15) 0.0523(9) Uani 1 d .
H83 H -0.0627 0.2145 0.4366 0.063 Uiso 1 calc R
C84 C 0.0902(4) 0.0661(3) 0.43323(15) 0.0529(9) Uani 1 d .
H84 H 0.0672 0.0482 0.3988 0.064 Uiso 1 calc R
C85 C 0.2010(4) -0.0059(3) 0.46177(16) 0.0526(9) Uani 1 d .
H85 H 0.2516 -0.0733 0.4470 0.063 Uiso 1 calc R
C86 C 0.2384(4) 0.0204(3) 0.51241(16) 0.0466(8) Uani 1 d .
H86 H 0.3149 -0.0286 0.5312 0.056 Uiso 1 calc R

loop_
_atom_site_aniso_label
_atom_site_aniso_U_11
_atom_site_aniso_U_22
_atom_site_aniso_U_33
_atom_site_aniso_U_23
_atom_site_aniso_U_13
_atom_site_aniso_U_12
Ru 0.03480(13) 0.02772(13) 0.03240(13) -0.00104(9) -0.01013(10) -0.01101(10)
C1 0.0452(18) 0.0388(17) 0.0332(16) -0.0018(13) -0.0092(13) -0.0031(14)
C2 0.0348(16) 0.0383(16) 0.0408(17) -0.0037(13) -0.0101(13) -0.0091(13)
B3 0.046(2) 0.0382(19) 0.0311(18) 0.0023(14) -0.0157(15) -0.0113(16)
B4 0.055(2) 0.0307(18) 0.052(2) 0.0030(16) -0.0207(18) -0.0133(16)
B5 0.062(2) 0.0345(19) 0.043(2) -0.0074(16) -0.0242(18) -0.0041(17)
B6 0.039(2) 0.054(2) 0.049(2) -0.0014(18) -0.0064(17) -0.0046(18)
B7 0.040(2) 0.049(2) 0.050(2) -0.0033(18) -0.0185(17) -0.0045(17)
B8 0.058(2) 0.039(2) 0.040(2) 0.0027(16) -0.0192(18) -0.0042(18)
B9 0.072(3) 0.0315(19) 0.052(2) -0.0063(17) -0.023(2) -0.0011(19)
B10 0.061(3) 0.043(2) 0.043(2) -0.0094(17) -0.0104(19) 0.0064(19)
B11 0.052(2) 0.049(2) 0.045(2) -0.0031(18) -0.0140(18) 0.0054(19)
C4 0.051(2) 0.0481(19) 0.0299(16) 0.0012(14) -0.0112(14) -0.0166(16)
C5 0.047(2) 0.0450(19) 0.0390(18) -0.0120(15) -0.0069(15) -0.0107(16)
C3 0.0472(19) 0.0453(19) 0.054(2) -0.0031(15) -0.0117(16) -0.0187(16)
O3 0.0618(18) 0.098(2) 0.098(2) -0.0094(18) -0.0139(16) -0.0519(17)
P 0.0342(4) 0.0296(4) 0.0384(4) 0.0002(3) -0.0102(3) -0.0099(3)
C11 0.0403(17) 0.0375(17) 0.0429(18) 0.0007(14) -0.0124(14) -0.0057(14)
C12 0.0405(18) 0.051(2) 0.060(2) 0.0011(17) -0.0087(16) -0.0082(16)
C13 0.041(2) 0.079(3) 0.077(3) -0.007(2) -0.0014(19) 0.000(2)
C14 0.054(3) 0.067(3) 0.096(4) -0.019(3) -0.012(2) 0.016(2)
C15 0.078(3) 0.041(2) 0.090(3) -0.007(2) -0.017(3) 0.008(2)
C16 0.057(2) 0.0365(19) 0.084(3) 0.0004(18) -0.010(2) -0.0060(17)
C21 0.0386(16) 0.0281(15) 0.0497(19) 0.0027(13) -0.0103(14) -0.0105(13)
C22 0.057(2) 0.050(2) 0.052(2) -0.0075(16) 0.0014(17) -0.0241(17)
C23 0.074(3) 0.089(3) 0.072(3) -0.017(2) 0.021(2) -0.045(3)
C24 0.057(3) 0.079(3) 0.106(4) 0.001(3) -0.005(2) -0.041(2)
C25 0.068(3) 0.063(2) 0.080(3) 0.009(2) -0.028(2) -0.041(2)
C26 0.057(2) 0.0470(19) 0.053(2) 0.0068(16) -0.0163(17) -0.0260(17)
C31 0.0379(16) 0.0440(17) 0.0378(17) 0.0029(13) -0.0118(13) -0.0155(14)
C32 0.068(2) 0.049(2) 0.058(2) 0.0115(17) -0.0279(19) -0.0151(18)
C33 0.073(3) 0.076(3) 0.062(3) 0.026(2) -0.039(2) -0.025(2)
C34 0.077(3) 0.093(3) 0.050(2) 0.007(2) -0.032(2) -0.037(3)
C35 0.087(3) 0.069(3) 0.064(3) -0.015(2) -0.033(2) -0.017(2)
C36 0.065(2) 0.051(2) 0.051(2) -0.0045(16) -0.0288(18) -0.0104(18)
Ru1A 0.03307(13) 0.02621(13) 0.02999(13) -0.00512(9) -0.00844(9) -0.00387(9)
C51 0.0480(17) 0.0274(14) 0.0342(15) -0.0026(11) -0.0100(13) -0.0035(12)
C52 0.0415(16) 0.0285(14) 0.0448(17) -0.0061(12) -0.0154(13) -0.0051(12)
B53 0.044(2) 0.0382(19) 0.0342(18) -0.0136(15) -0.0114(15) -0.0044(16)
B54 0.0372(19) 0.044(2) 0.043(2) -0.0176(16) -0.0076(16) -0.0002(16)
B55 0.044(2) 0.0340(18) 0.0370(19) -0.0096(14) -0.0161(15) 0.0008(15)
B56 0.061(2) 0.0270(18) 0.061(3) -0.0040(17) -0.015(2) -0.0093(17)
B57 0.059(2) 0.0332(19) 0.053(2) -0.0156(17) -0.0209(19) -0.0046(17)
B58 0.051(2) 0.042(2) 0.045(2) -0.0185(17) -0.0123(18) 0.0048(17)
B59 0.049(2) 0.041(2) 0.053(2) -0.0173(18) -0.0214(19) 0.0103(17)
B60 0.065(3) 0.0280(18) 0.044(2) -0.0018(15) -0.0181(19) 0.0032(17)
B61 0.064(3) 0.0300(19) 0.063(3) -0.0145(18) -0.025(2) 0.0054(18)
C54 0.063(2) 0.049(2) 0.0314(17) -0.0071(14) -0.0123(15) -0.0138(17)
C55 0.065(2) 0.0397(19) 0.043(2) 0.0014(15) -0.0230(17) -0.0082(18)
C53 0.0388(16) 0.0353(16) 0.0340(16) -0.0054(13) -0.0054(13) -0.0040(14)
O53 0.0540(14) 0.0506(14) 0.0668(17) -0.0075(12) -0.0107(12) -0.0252(12)
P1A 0.0313(4) 0.0257(4) 0.0368(4) -0.0040(3) -0.0068(3) -0.0046(3)
C61 0.0415(17) 0.0271(15) 0.0415(17) -0.0025(13) -0.0074(14) -0.0017(13)
C62 0.0434(19) 0.0430(19) 0.062(2) 0.0038(17) -0.0007(17) 0.0030(15)
C63 0.055(2) 0.047(2) 0.078(3) 0.001(2) -0.008(2) 0.0140(18)
C64 0.083(3) 0.0323(19) 0.068(3) 0.0027(18) -0.015(2) 0.0077(19)
C65 0.083(3) 0.038(2) 0.080(3) 0.0131(19) -0.005(2) -0.015(2)
C66 0.054(2) 0.0383(18) 0.065(2) 0.0084(16) -0.0067(18) -0.0098(16)
C71 0.0298(15) 0.0294(15) 0.0494(18) -0.0024(13) -0.0114(13) -0.0038(12)
C72 0.0402(18) 0.0458(19) 0.054(2) -0.0081(15) -0.0146(15) -0.0077(15)
C73 0.046(2) 0.060(2) 0.083(3) -0.009(2) -0.027(2) -0.0180(18)
C74 0.060(3) 0.080(3) 0.102(4) 0.024(3) -0.032(2) -0.044(2)
C75 0.068(3) 0.103(4) 0.071(3) 0.032(3) -0.024(2) -0.050(3)
C76 0.0456(19) 0.063(2) 0.053(2) 0.0085(17) -0.0163(16) -0.0256(17)
C81 0.0352(15) 0.0329(15) 0.0353(16) -0.0083(12) -0.0002(12) -0.0126(12)
C82 0.0498(19) 0.0321(16) 0.0451(18) -0.0076(13) -0.0096(15) -0.0099(14)
C83 0.066(2) 0.051(2) 0.044(2) -0.0057(16) -0.0177(17) -0.0183(18)
C84 0.068(2) 0.064(2) 0.0385(18) -0.0180(17) 0.0009(17) -0.037(2)
C85 0.056(2) 0.049(2) 0.055(2) -0.0266(17) 0.0075(17) -0.0207(17)
C86 0.0418(18) 0.0379(17) 0.057(2) -0.0152(15) -0.0010(15) -0.0077(14)

loop_
_atom_type_symbol
_atom_type_description
_atom_type_scat_dispersion_real
_atom_type_scat_dispersion_imag
_atom_type_scat_source
C C 0.0033 0.0016 'International Tables Vol C Tables 4.2.6.8 and 6.1.1.4'
H H 0.0000 0.0000 'International Tables Vol C Tables 4.2.6.8 and 6.1.1.4'
B B 0.0013 0.0007 'International Tables Vol C Tables 4.2.6.8 and 6.1.1.4'
O O 0.0106 0.0060 'International Tables Vol C Tables 4.2.6.8 and 6.1.1.4'
P P 0.1023 0.0942 'International Tables Vol C Tables 4.2.6.8 and 6.1.1.4'
Ru Ru -1.2594 0.8363 'International Tables Vol C Tables 4.2.6.8 and 6.1.1.4'

loop_
_geom_angle_atom_site_label_1
_geom_angle_atom_site_label_2
_geom_angle_atom_site_label_3
_geom_angle
_geom_angle_publ_flag
C3 Ru B3 122.88(15) y
C3 Ru C4 101.99(14) y
B3 Ru C4 40.78(13) y
C3 Ru C2 165.71(13) y
B3 Ru C2 47.43(12) ?
C4 Ru C2 76.36(12) y
C3 Ru C5 105.11(15) y
B3 Ru C5 70.17(13) y
C4 Ru C5 36.60(12) y
C2 Ru C5 82.21(13) y
C3 Ru C1 132.49(14) ?
B3 Ru C1 76.93(13) ?
C4 Ru C1 115.07(12) y
C2 Ru C1 41.70(11) ?
C5 Ru C1 122.40(13) y
C3 Ru B4 86.93(15) ?
B3 Ru B4 49.04(13) ?
C4 Ru B4 74.66(13) y
C2 Ru B4 78.93(13) ?
C5 Ru B4 111.22(13) y
C1 Ru B4 76.02(13) ?
C3 Ru B5 93.83(15) y
B3 Ru B5 80.07(13) ?
C4 Ru B5 117.32(13) y
C2 Ru B5 74.87(13) ?
C5 Ru B5 150.02(13) y
C1 Ru B5 43.53(13) ?
B4 Ru B5 45.87(14) ?
C3 Ru P 89.44(11) y
B3 Ru P 143.90(10) ?
C4 Ru P 123.86(9) y
C2 Ru P 103.33(8) ?
C5 Ru P 87.27(9) y
C1 Ru P 93.32(8) ?
B4 Ru P 161.47(10) ?
B5 Ru P 116.43(10) ?
C2 C1 B10 110.0(2) ?
C2 C1 B5 113.4(3) ?
B10 C1 B5 63.4(2) ?
C2 C1 B6 60.2(2) ?
B10 C1 B6 61.5(2) ?
B5 C1 B6 114.8(3) ?
C2 C1 Ru 67.68(15) ?
B10 C1 Ru 126.7(2) ?
B5 C1 Ru 69.48(17) ?
B6 C1 Ru 124.4(2) ?
C1 C2 B6 64.3(2) ?
C1 C2 B7 113.2(3) ?
B6 C2 B7 63.0(2) ?
C1 C2 B3 109.8(2) ?
B6 C2 B3 114.3(3) ?
B7 C2 B3 62.0(2) ?
C1 C2 Ru 70.62(16) ?
B6 C2 Ru 130.9(2) ?
B7 C2 Ru 123.4(2) ?
B3 C2 Ru 64.15(15) ?
C4 B3 C2 112.5(3) ?
C4 B3 B8 143.8(3) ?
C2 B3 B8 103.7(3) ?
C4 B3 B7 144.5(3) ?
C2 B3 B7 57.05(19) ?
B8 B3 B7 60.7(2) ?
C4 B3 B4 107.1(3) ?
C2 B3 B4 105.0(2) ?
B8 B3 B4 59.7(2) ?
B7 B3 B4 108.4(3) ?
C4 B3 Ru 70.62(18) ?
C2 B3 Ru 68.42(15) ?
B8 B3 Ru 123.8(2) ?
B7 B3 Ru 122.8(2) ?
B4 B3 Ru 68.84(16) ?
B9 B4 B5 60.4(2) ?
B9 B4 B8 60.4(2) ?
B5 B4 B8 107.5(3) ?
B9 B4 B3 105.6(3) ?
B5 B4 B3 104.8(3) ?
B8 B4 B3 58.0(2) ?
B9 B4 Ru 121.4(2) ?
B5 B4 Ru 68.15(16) ?
B8 B4 Ru 116.1(2) ?
B3 B4 Ru 62.11(15) ?
C1 B5 B10 58.1(2) ?
C1 B5 B9 104.0(3) ?
B10 B5 B9 59.3(2) ?
C1 B5 B4 106.8(2) ?
B10 B5 B4 107.5(3) ?
B9 B5 B4 58.9(2) ?
C1 B5 Ru 67.00(16) ?
B10 B5 Ru 119.9(2) ?
B9 B5 Ru 118.3(2) ?
B4 B5 Ru 65.98(17) ?
C2 B6 C1 55.56(18) ?
C2 B6 B10 103.1(3) ?
C1 B6 B10 57.6(2) ?
C2 B6 B11 104.6(3) ?
C1 B6 B11 103.9(3) ?
B10 B6 B11 60.7(2) ?
C2 B6 B7 58.7(2) ?
C1 B6 B7 103.0(3) ?
B10 B6 B7 107.8(3) ?
B11 B6 B7 60.0(2) ?
C2 B7 B11 104.1(3) ?
C2 B7 B6 58.3(2) ?
B11 B7 B6 59.9(2) ?
C2 B7 B3 60.93(19) ?
B11 B7 B3 107.4(3) ?
B6 B7 B3 109.5(3) ?
C2 B7 B8 105.5(3) ?
B11 B7 B8 59.7(2) ?
B6 B7 B8 108.2(3) ?
B3 B7 B8 59.1(2) ?
B3 B8 B11 108.0(3) ?
B3 B8 B9 107.7(3) ?
B11 B8 B9 60.0(2) ?
B3 B8 B7 60.2(2) ?
B11 B8 B7 59.4(2) ?
B9 B8 B7 107.1(3) ?
B3 B8 B4 62.3(2) ?
B11 B8 B4 108.4(3) ?
B9 B8 B4 58.7(2) ?
B7 B8 B4 110.1(3) ?
B4 B9 B10 109.8(3) ?
B4 B9 B11 109.9(3) ?
B10 B9 B11 60.4(2) ?
B4 B9 B5 60.7(2) ?
B10 B9 B5 60.3(2) ?
B11 B9 B5 108.8(3) ?
B4 B9 B8 60.9(2) ?
B10 B9 B8 107.7(3) ?
B11 B9 B8 59.6(2) ?
B5 B9 B8 108.1(3) ?
C1 B10 B6 60.9(2) ?
C1 B10 B9 105.1(3) ?
B6 B10 B9 109.1(3) ?
C1 B10 B11 105.6(3) ?
B6 B10 B11 59.8(2) ?
B9 B10 B11 60.3(2) ?
C1 B10 B5 58.5(2) ?
B6 B10 B5 110.3(3) ?
B9 B10 B5 60.4(2) ?
B11 B10 B5 108.8(3) ?
B6 B11 B7 60.0(2) ?
B6 B11 B8 109.3(3) ?
B7 B11 B8 60.9(2) ?
B6 B11 B9 108.2(3) ?
B7 B11 B9 108.6(3) ?
B8 B11 B9 60.4(2) ?
B6 B11 B10 59.6(2) ?
B7 B11 B10 106.9(3) ?
B8 B11 B10 107.6(3) ?
B9 B11 B10 59.4(2) ?
C5 C4 B3 121.5(3) y
C5 C4 Ru 74.63(19) y
B3 C4 Ru 68.60(17) y
C4 C5 Ru 68.77(18) y
O3 C3 Ru 174.5(3) y
C21 P C31 104.26(14) ?
C21 P C11 104.65(14) ?
C31 P C11 102.84(14) ?
C21 P Ru 109.04(10) ?
C31 P Ru 115.55(10) ?
C11 P Ru 119.04(11) ?
C12 C11 C16 118.7(3) ?
C12 C11 P 119.6(3) ?
C16 C11 P 121.6(3) ?
C11 C12 C13 120.3(4) ?
C14 C13 C12 120.1(4) ?
C15 C14 C13 119.8(4) ?
C14 C15 C16 121.2(4) ?
C15 C16 C11 119.9(4) ?
C22 C21 C26 118.7(3) ?
C22 C21 P 121.4(3) ?
C26 C21 P 119.3(3) ?
C23 C22 C21 119.9(4) ?
C22 C23 C24 120.3(4) ?
C25 C24 C23 120.4(4) ?
C24 C25 C26 119.5(4) ?
C25 C26 C21 121.1(4) ?
C32 C31 C36 118.4(3) ?
C32 C31 P 121.7(3) ?
C36 C31 P 119.9(2) ?
C33 C32 C31 120.2(4) ?
C34 C33 C32 120.6(4) ?
C35 C34 C33 119.7(4) ?
C34 C35 C36 120.1(4) ?
C35 C36 C31 121.0(3) ?
C53 Ru1A B53 123.63(14) y
C53 Ru1A C54 100.99(14) y
B53 Ru1A C54 41.18(13) y
C53 Ru1A C52 167.65(12) y
B53 Ru1A C52 47.50(13) ?
C54 Ru1A C52 76.85(13) y
C53 Ru1A C55 103.14(14) y
B53 Ru1A C55 70.33(13) y
C54 Ru1A C55 36.49(13) y
C52 Ru1A C55 82.47(13) y
C53 Ru1A C51 134.26(12) ?
B53 Ru1A C51 76.83(13) ?
C54 Ru1A C51 115.42(12) y
C52 Ru1A C51 41.60(11) ?
C55 Ru1A C51 122.59(14) y
C53 Ru1A B54 88.37(14) ?
B53 Ru1A B54 48.95(13) ?
C54 Ru1A B54 74.39(13) y
C52 Ru1A B54 79.32(13) ?
C55 Ru1A B54 110.85(14) y
C51 Ru1A B54 76.55(13) ?
C53 Ru1A B55 95.96(13) y
B53 Ru1A B55 80.00(13) ?
C54 Ru1A B55 117.55(13) y
C52 Ru1A B55 74.81(12) ?
C55 Ru1A B55 150.13(13) y
C51 Ru1A B55 43.48(13) ?
B54 Ru1A B55 46.40(13) ?
C53 Ru1A P1A 87.10(9) y
B53 Ru1A P1A 145.44(10) ?
C54 Ru1A P1A 125.30(10) y
C52 Ru1A P1A 104.15(8) ?
C55 Ru1A P1A 88.84(10) y
C51 Ru1A P1A 93.08(8) ?
B54 Ru1A P1A 160.31(10) ?
B55 Ru1A P1A 115.14(9) ?
C52 C51 B55 113.4(3) ?
C52 C51 B60 110.8(2) ?
B55 C51 B60 63.4(2) ?
C52 C51 B56 60.6(2) ?
B55 C51 B56 114.7(2) ?
B60 C51 B56 61.7(2) ?
C52 C51 Ru1A 67.38(15) ?
B55 C51 Ru1A 69.51(16) ?
B60 C51 Ru1A 127.1(2) ?
B56 C51 Ru1A 124.5(2) ?
C51 C52 B56 64.0(2) ?
C51 C52 B57 113.0(2) ?
B56 C52 B57 62.9(2) ?
C51 C52 B53 109.9(2) ?
B56 C52 B53 114.1(3) ?
B57 C52 B53 62.0(2) ?
C51 C52 Ru1A 71.02(16) ?
B56 C52 Ru1A 131.0(2) ?
B57 C52 Ru1A 123.5(2) ?
B53 C52 Ru1A 64.16(15) ?
C54 B53 C52 112.8(3) ?
C54 B53 B58 143.4(3) ?
C52 B53 B58 103.8(3) ?
C54 B53 B57 144.4(3) ?
C52 B53 B57 57.2(2) ?
B58 B53 B57 60.5(2) ?
C54 B53 B54 106.7(3) ?
C52 B53 B54 105.9(2) ?
B58 B53 B54 59.8(2) ?
B57 B53 B54 108.9(3) ?
C54 B53 Ru1A 70.99(18) ?
C52 B53 Ru1A 68.34(15) ?
B58 B53 Ru1A 124.1(2) ?
B57 B53 Ru1A 122.9(2) ?
B54 B53 Ru1A 69.44(15) ?
B59 B54 B58 60.1(2) ?
B59 B54 B55 59.6(2) ?
B58 B54 B55 106.3(3) ?
B59 B54 B53 104.8(3) ?
B58 B54 B53 58.0(2) ?
B55 B54 B53 103.6(3) ?
B59 B54 Ru1A 120.0(2) ?
B58 B54 Ru1A 115.3(2) ?
B55 B54 Ru1A 67.56(15) ?
B53 B54 Ru1A 61.61(15) ?
C51 B55 B59 103.7(3) ?
C51 B55 B60 58.3(2) ?
B59 B55 B60 59.2(2) ?
C51 B55 B54 107.1(2) ?
B59 B55 B54 59.2(2) ?
B60 B55 B54 108.3(3) ?
C51 B55 Ru1A 67.01(15) ?
B59 B55 Ru1A 118.4(2) ?
B60 B55 Ru1A 120.3(2) ?
B54 B55 Ru1A 66.04(16) ?
C52 B56 C51 55.34(18) ?
C52 B56 B61 104.6(3) ?
C51 B56 B61 104.1(3) ?
C52 B56 B60 103.4(3) ?
C51 B56 B60 57.9(2) ?
B61 B56 B60 61.2(2) ?
C52 B56 B57 58.7(2) ?
C51 B56 B57 102.9(3) ?
B61 B56 B57 60.1(2) ?
B60 B56 B57 108.4(3) ?
C52 B57 B61 104.1(3) ?
C52 B57 B56 58.5(2) ?
B61 B57 B56 59.7(2) ?
C52 B57 B53 60.8(2) ?
B61 B57 B53 107.4(3) ?
B56 B57 B53 109.5(3) ?
C52 B57 B58 105.6(3) ?
B61 B57 B58 59.7(2) ?
B56 B57 B58 108.2(3) ?
B53 B57 B58 59.3(2) ?
B53 B58 B61 107.9(3) ?
B53 B58 B57 60.2(2) ?
B61 B58 B57 59.4(2) ?
B53 B58 B59 107.6(2) ?
B61 B58 B59 59.7(2) ?
B57 B58 B59 106.9(3) ?
B53 B58 B54 62.3(2) ?
B61 B58 B54 109.2(3) ?
B57 B58 B54 110.6(3) ?
B59 B58 B54 59.4(2) ?
B60 B59 B61 60.9(2) ?
B60 B59 B54 110.8(3) ?
B61 B59 B54 109.9(3) ?
B60 B59 B55 60.4(2) ?
B61 B59 B55 108.9(3) ?
B54 B59 B55 61.2(2) ?
B60 B59 B58 108.3(3) ?
B61 B59 B58 59.5(2) ?
B54 B59 B58 60.5(2) ?
B55 B59 B58 107.9(3) ?
C51 B60 B59 104.5(3) ?
C51 B60 B56 60.4(2) ?
B59 B60 B56 108.1(3) ?
C51 B60 B55 58.28(19) ?
B59 B60 B55 60.3(2) ?
B56 B60 B55 109.5(3) ?
C51 B60 B61 104.5(3) ?
B59 B60 B61 59.8(2) ?
B56 B60 B61 59.1(2) ?
B55 B60 B61 107.9(3) ?
B56 B61 B57 60.3(2) ?
B56 B61 B58 109.5(3) ?
B57 B61 B58 60.8(2) ?
B56 B61 B59 108.3(3) ?
B57 B61 B59 108.8(3) ?
B58 B61 B59 60.8(2) ?
B56 B61 B60 59.7(2) ?
B57 B61 B60 107.4(3) ?
B58 B61 B60 108.1(3) ?
B59 B61 B60 59.4(2) ?
C55 C54 B53 120.8(3) y
C55 C54 Ru1A 74.6(2) y
B53 C54 Ru1A 67.83(17) y
C54 C55 Ru1A 68.94(19) y
O53 C53 Ru1A 176.8(3) y
C61 P1A C71 105.46(14) ?
C61 P1A C81 101.75(14) ?
C71 P1A C81 103.62(14) ?
C61 P1A Ru1A 118.74(10) ?
C71 P1A Ru1A 111.21(10) ?
C81 P1A Ru1A 114.51(10) ?
C62 C61 C66 118.7(3) ?
C62 C61 P1A 122.1(3) ?
C66 C61 P1A 118.9(2) ?
C61 C62 C63 120.0(4) ?
C64 C63 C62 120.7(4) ?
C63 C64 C65 120.1(3) ?
C64 C65 C66 119.8(4) ?
C61 C66 C65 120.7(4) ?
C76 C71 C72 118.7(3) ?
C76 C71 P1A 122.3(2) ?
C72 C71 P1A 118.7(3) ?
C73 C72 C71 120.4(3) ?
C74 C73 C72 120.1(4) ?
C75 C74 C73 120.2(4) ?
C74 C75 C76 120.2(4) ?
C71 C76 C75 120.5(3) ?
C82 C81 C86 119.0(3) ?
C82 C81 P1A 119.2(2) ?
C86 C81 P1A 121.8(2) ?
C83 C82 C81 120.5(3) ?
C82 C83 C84 120.2(3) ?
C85 C84 C83 119.7(3) ?
C84 C85 C86 120.7(3) ?
C85 C86 C81 119.8(3) ?

loop_
_geom_bond_atom_site_label_1
_geom_bond_atom_site_label_2
_geom_bond_distance
_geom_bond_publ_flag
Ru C3 1.850(3) y
Ru B3 2.160(3) y
Ru C4 2.188(3) y
Ru C2 2.232(3) y
Ru C5 2.264(3) y
Ru C1 2.276(3) y
Ru B4 2.279(4) y
Ru B5 2.315(4) y
Ru P 2.3781(8) y
C1 C2 1.605(4) ?
C1 B10 1.695(5) ?
C1 B5 1.703(5) ?
C1 B6 1.753(5) ?
C2 B6 1.688(5) ?
C2 B7 1.697(5) ?
C2 B3 1.767(5) ?
B3 C4 1.515(5) ?
B3 B8 1.767(5) ?
B3 B7 1.786(5) ?
B3 B4 1.845(5) ?
B4 B9 1.758(6) ?
B4 B5 1.790(6) ?
B4 B8 1.798(5) ?
B5 B10 1.784(6) ?
B5 B9 1.785(5) ?
B6 B10 1.764(6) ?
B6 B11 1.767(6) ?
B6 B7 1.769(6) ?
B7 B11 1.769(6) ?
B7 B8 1.795(6) ?
B8 B11 1.775(6) ?
B8 B9 1.789(6) ?
B9 B10 1.765(6) ?
B9 B11 1.782(6) ?
B10 B11 1.783(6) ?
C4 C5 1.400(5) y
C3 O3 1.140(4) y
P C21 1.829(3) ?
P C31 1.833(3) ?
P C11 1.834(3) ?
C11 C12 1.381(5) ?
C11 C16 1.390(5) ?
C12 C13 1.392(5) ?
C13 C14 1.375(6) ?
C14 C15 1.353(7) ?
C15 C16 1.386(6) ?
C21 C22 1.388(5) ?
C21 C26 1.389(5) ?
C22 C23 1.379(5) ?
C23 C24 1.381(6) ?
C24 C25 1.368(6) ?
C25 C26 1.377(5) ?
C31 C32 1.384(5) ?
C31 C36 1.388(5) ?
C32 C33 1.384(5) ?
C33 C34 1.374(6) ?
C34 C35 1.366(6) ?
C35 C36 1.381(5) ?
Ru1A C53 1.858(3) y
Ru1A B53 2.148(3) y
Ru1A C54 2.193(3) y
Ru1A C52 2.218(3) y
Ru1A C55 2.266(3) y
Ru1A C51 2.273(3) y
Ru1A B54 2.286(3) y
Ru1A B55 2.313(3) y
Ru1A P1A 2.3691(9) y
C51 C52 1.596(4) ?
C51 B55 1.699(5) ?
C51 B60 1.699(4) ?
C51 B56 1.744(5) ?
C52 B56 1.691(5) ?
C52 B57 1.695(5) ?
C52 B53 1.760(5) ?
B53 C54 1.528(5) ?
B53 B58 1.764(5) ?
B53 B57 1.780(5) ?
B53 B54 1.841(5) ?
B54 B59 1.777(6) ?
B54 B58 1.797(5) ?
B54 B55 1.812(5) ?
B55 B59 1.784(5) ?
B55 B60 1.786(6) ?
B56 B61 1.755(6) ?
B56 B60 1.765(6) ?
B56 B57 1.765(6) ?
B57 B61 1.762(5) ?
B57 B58 1.786(6) ?
B58 B61 1.767(7) ?
B58 B59 1.790(5) ?
B59 B60 1.764(6) ?
B59 B61 1.771(6) ?
B60 B61 1.790(6) ?
C54 C55 1.398(5) y
C53 O53 1.144(4) y
P1A C61 1.821(3) ?
P1A C71 1.829(3) ?
P1A C81 1.835(3) ?
C61 C62 1.382(5) ?
C61 C66 1.383(5) ?
C62 C63 1.388(5) ?
C63 C64 1.362(6) ?
C64 C65 1.366(6) ?
C65 C66 1.387(5) ?
C71 C76 1.378(5) ?
C71 C72 1.404(4) ?
C72 C73 1.383(5) ?
C73 C74 1.374(6) ?
C74 C75 1.373(6) ?
C75 C76 1.392(5) ?
C81 C82 1.388(4) ?
C81 C86 1.389(4) ?
C82 C83 1.372(4) ?
C83 C84 1.382(5) ?
C84 C85 1.368(5) ?
C85 C86 1.384(5) ?
